data_2008891
loop_
_publ_author_name
'Lalancette, Roger A.'
'Cot\'e, Marie L.'
'Smith III, William J.'
'Thompson, Hugh W.'
'Vanderhoff, Peggy A.'
'Brunskill, Andrew P. J.'
'Campana, Charles'
'Burshtein, Izya'
'Rose, John P.'

_publ_section_title
;
 (+)- and (+-)-ketopinic acid: hydrogen-bonding patterns in a \b-keto
 acid in its enantiomeric and racemic forms and enantiomeric
 disordering in the racemate
;
_journal_issue 9
_journal_name_full 'Acta Crystallographica Section C'
_journal_page_first 1600
_journal_page_last 1605
_journal_paper_doi 10.1107/S0108270199007428
_journal_volume 55
_journal_year 1999
_chemical_formula_analytical 'C10 H14 O3'
_chemical_formula_moiety 'C10 H14 O3'
_chemical_formula_structural 'C10 H14 O3'
_chemical_formula_sum 'C10 H14 O3'
_chemical_formula_weight 182.21
_chemical_melting_point 511
_chemical_name_common '(+/-)-ketopinic acid'
_chemical_name_systematic '(+/-)-7,7-dimethyl-2-oxobicyclo[2.2.1]heptane-1-carboxylic acid'
_space_group_IT_number 2
_symmetry_cell_setting triclinic
_symmetry_space_group_name_Hall '-P 1'
_symmetry_space_group_name_H-M 'P -1'
_audit_creation_method SHELXTL
_cell_angle_alpha 72.0130(10)
_cell_angle_beta 77.0190(10)
_cell_angle_gamma 86.5460(10)
_cell_formula_units_Z 4
_cell_length_a 7.0947(3)
_cell_length_b 11.8316(6)
_cell_length_c 12.1662(6)
_cell_measurement_reflns_used 4280
_cell_measurement_temperature 123(2)
_cell_measurement_theta_max 25.0
_cell_measurement_theta_min 1.80
_cell_volume 946.47(8)
_computing_cell_refinement 'SAINT (Siemens, 1995)'
_computing_data_collection 'SMART (Siemens, 1995)'
_computing_data_reduction 'SAINT (Siemens, 1995)'
_computing_molecular_graphics SHELXL97
_computing_publication_material SHELXL97
_computing_structure_refinement 'SHELXL97 (Sheldrick, 1997b)'
_computing_structure_solution 'SHELXS97 (Sheldrick, 1997a)'
_diffrn_ambient_temperature 123(2)
_diffrn_measured_fraction_theta_full 0.887
_diffrn_measured_fraction_theta_max 0.887
_diffrn_measurement_device 'Siemens SMART CCD'
_diffrn_measurement_method
;
10s per frame, 1321 frames, 0.3\% \w oscillation
;
_diffrn_radiation_monochromator graphite
_diffrn_radiation_source 'rotating anode'
_diffrn_radiation_type MoK\a
_diffrn_radiation_wavelength 0.71073
_diffrn_reflns_av_R_equivalents 0.025
_diffrn_reflns_av_sigmaI/netI 0.030
_diffrn_reflns_limit_h_max 9
_diffrn_reflns_limit_h_min -9
_diffrn_reflns_limit_k_max 14
_diffrn_reflns_limit_k_min -14
_diffrn_reflns_limit_l_max 16
_diffrn_reflns_limit_l_min -1
_diffrn_reflns_number 5796
_diffrn_reflns_theta_full 28.23
_diffrn_reflns_theta_max 28.23
_diffrn_reflns_theta_min 1.80
_diffrn_standards_decay_% negligible
_exptl_absorpt_coefficient_mu 0.093
_exptl_absorpt_correction_type none
_exptl_crystal_colour colorless
_exptl_crystal_density_diffrn 1.279
_exptl_crystal_density_meas 1.260(10)
_exptl_crystal_density_method 'flotation in cyclohexane/CCl~4~'
_exptl_crystal_description prism
_exptl_crystal_F_000 392
_exptl_crystal_size_max 0.40
_exptl_crystal_size_mid 0.30
_exptl_crystal_size_min 0.28
_refine_diff_density_max 0.275
_refine_diff_density_min -0.342
_refine_ls_extinction_method none
_refine_ls_goodness_of_fit_ref 1.07
_refine_ls_hydrogen_treatment mixed
_refine_ls_matrix_type full
_refine_ls_number_parameters 381
_refine_ls_number_reflns 4161
_refine_ls_number_restraints 0
_refine_ls_restrained_S_all 1.07
_refine_ls_R_factor_all 0.056
_refine_ls_R_factor_gt 0.050
_refine_ls_shift/su_max 0.001
_refine_ls_shift/su_mean 0.000
_refine_ls_structure_factor_coef Fsqd
_refine_ls_weighting_details 'calc w = 1/[\s^2^(Fo^2^)+(0.0615P)^2^+0.3444P] where P=(Fo^2^+2Fc^2^)/3'
_refine_ls_weighting_scheme calc
_refine_ls_wR_factor_ref 0.137
_reflns_number_gt 3710
_reflns_number_total 4161
_reflns_threshold_expression I>2\s(I)
_cod_data_source_file fg1548.cif
_cod_data_source_block II
_cod_database_code 2008891

loop_
_symmetry_equiv_pos_as_xyz
'x, y, z'
'-x, -y, -z'

loop_
_atom_site_label
_atom_site_fract_x
_atom_site_fract_y
_atom_site_fract_z
_atom_site_U_iso_or_equiv
_atom_site_adp_type
_atom_site_calc_flag
_atom_site_refinement_flags
_atom_site_occupancy
_atom_site_disorder_assembly
_atom_site_disorder_group
_atom_site_type_symbol
O1D 1.1562(11) 0.5269(6) 0.3060(4) 0.0405(8) Uani d P 0.764(3) A 1 O
O1L 1.184(4) 0.539(2) 0.298(2) 0.067(7) Uani d P 0.236(3) A 2 O
O2D 0.8766(12) 0.4918(10) 0.1413(8) 0.0433(13) Uani d P 0.50 A 1 O
O3D 1.0704(8) 0.6296(5) 0.0118(4) 0.0386(9) Uani d P 0.50 A 1 O
O2L 1.1044(11) 0.6123(6) 0.0412(5) 0.0547(14) Uani d P 0.50 A 2 O
O3L 0.8368(12) 0.4963(10) 0.1241(8) 0.0468(16) Uani d P 0.50 A 2 O
C1D 0.9305(3) 0.6567(2) 0.19874(18) 0.0250(4) Uani d P 0.764(3) A 1 C
C1L 0.8740(9) 0.6053(6) 0.2405(6) 0.0254(13) Uani d P 0.236(3) A 2 C
C2D 1.0336(2) 0.60097(13) 0.30160(12) 0.0331(3) Uani d . 1 . . C
C3D 0.9384(6) 0.6561(3) 0.3985(3) 0.0435(8) Uani d P 0.764(3) A 1 C
C3L 0.9882(17) 0.6960(9) 0.3674(10) 0.036(2) Uani d P 0.236(3) A 2 C
C4D 0.7898(2) 0.73940(13) 0.34132(12) 0.0341(3) Uani d . 1 . . C
C5D 0.9069(3) 0.84495(18) 0.24468(19) 0.0403(5) Uani d P 0.764(3) A 1 C
C5L 0.6502(9) 0.6287(6) 0.4155(5) 0.0333(14) Uani d P 0.236(3) A 2 C
C6D 1.0131(4) 0.7864(2) 0.1492(2) 0.0334(5) Uani d P 0.764(3) A 1 C
C6L 0.7161(11) 0.5359(6) 0.3470(6) 0.0302(14) Uani d P 0.236(3) A 2 C
C7D 0.7205(3) 0.67074(16) 0.26714(14) 0.0279(4) Uani d P 0.764(3) A 1 C
C7L 0.8096(8) 0.7361(5) 0.2139(5) 0.0269(14) Uani d P 0.236(3) A 2 C
C8D 0.5945(2) 0.74497(14) 0.18485(13) 0.0382(3) Uani d . 1 . . C
C9D 0.6186(4) 0.5536(2) 0.3445(2) 0.0411(5) Uani d P 0.764(3) A 1 C
C9L 0.9554(12) 0.8261(7) 0.1264(7) 0.0326(16) Uani d P 0.236(3) A 2 C
C10D 0.9570(2) 0.58500(15) 0.11361(15) 0.0389(4) Uani d . 1 . . C
H3D 1.0757 0.5833 -0.0291 0.058 Uiso calc PR 0.50 A 1 H
H3L 0.8641 0.4758 0.0622 0.070 Uiso calc PR 0.50 A 2 H
H3DC 1.0337 0.7007 0.4177 0.052 Uiso calc PR 0.764(3) A 1 H
H3DD 0.8747 0.5947 0.4715 0.052 Uiso calc PR 0.764(3) A 1 H
H3LE 0.9808 0.6607 0.4534 0.044 Uiso calc PR 0.236(3) A 2 H
H3LF 1.0857 0.7611 0.3348 0.044 Uiso calc PR 0.236(3) A 2 H
H4DB 0.6834 0.7635 0.3988 0.041 Uiso calc R 1 A 1 H
H5DC 1.0004 0.8778 0.2765 0.048 Uiso calc PR 0.764(3) A 1 H
H5DD 0.8202 0.9091 0.2119 0.048 Uiso calc PR 0.764(3) A 1 H
H5LC 0.6676 0.5977 0.4980 0.040 Uiso calc PR 0.236(3) A 2 H
H5LD 0.5130 0.6502 0.4164 0.040 Uiso calc PR 0.236(3) A 2 H
H6DC 1.1550 0.7872 0.1415 0.040 Uiso calc PR 0.764(3) A 1 H
H6DD 0.9828 0.8278 0.0711 0.040 Uiso calc PR 0.764(3) A 1 H
H6LC 0.7701 0.4642 0.3968 0.036 Uiso calc PR 0.236(3) A 2 H
H6LD 0.6074 0.5120 0.3200 0.036 Uiso calc PR 0.236(3) A 2 H
H8DA 0.6618 0.8196 0.1360 0.057 Uiso calc PR 0.764(3) A 1 H
H8DB 0.4716 0.7623 0.2322 0.057 Uiso calc PR 0.764(3) A 1 H
H8DC 0.5693 0.7005 0.1336 0.057 Uiso calc PR 0.764(3) A 1 H
H8DD 0.5114 0.6845 0.2443 0.057 Uiso d PR 0.236(3) A 2 H
H8DE 0.6037 0.7344 0.1087 0.057 Uiso d PR 0.236(3) A 2 H
H8DF 0.5419 0.8218 0.1843 0.057 Uiso d PR 0.236(3) A 2 H
H9DD 0.7012 0.5071 0.3966 0.062 Uiso calc PR 0.764(3) A 1 H
H9DE 0.5936 0.5084 0.2939 0.062 Uiso calc PR 0.764(3) A 1 H
H9DF 0.4958 0.5701 0.3925 0.062 Uiso calc PR 0.764(3) A 1 H
H9LD 0.9636 0.8212 0.0465 0.049 Uiso calc PR 0.236(3) A 2 H
H9LE 1.0823 0.8095 0.1468 0.049 Uiso calc PR 0.236(3) A 2 H
H9LF 0.9149 0.9060 0.1291 0.049 Uiso calc PR 0.236(3) A 2 H
O1L' 0.3362(17) -0.0796(7) 0.3726(10) 0.049(2) Uani d P 0.540(3) B 1 O
O1D' 0.305(2) -0.0770(8) 0.3783(11) 0.050(2) Uani d P 0.460(3) B 2 O
O2L' 0.29271(18) 0.02288(11) 0.09922(12) 0.0534(3) Uani d . 1 B 1 O
O3L' 0.59792(19) 0.06811(11) 0.07887(11) 0.0502(3) Uani d . 1 B 1 O
C1L' 0.3136(4) 0.1162(2) 0.22812(19) 0.0228(5) Uani d P 0.540(3) B 1 C
C1D' 0.4287(5) 0.1116(2) 0.2356(2) 0.0222(6) Uani d P 0.460(3) B 2 C
C2L' 0.32032(19) 0.02753(12) 0.35113(11) 0.0295(3) Uani d . 1 . . C
C3L' 0.2729(3) 0.10290(14) 0.43503(13) 0.0413(4) Uani d . 1 B . C
C4L' 0.2643(7) 0.2281(8) 0.3528(7) 0.0295(11) Uani d P 0.540(3) B 1 C
C4D' 0.3277(9) 0.2273(9) 0.3547(9) 0.0318(13) Uani d P 0.460(3) B 2 C
C5L' 0.0644(3) 0.2289(2) 0.3233(2) 0.0311(6) Uani d P 0.540(3) B 1 C
C5D' 0.5492(5) 0.2247(3) 0.3440(3) 0.0346(8) Uani d P 0.460(3) B 2 C
C6L' 0.0940(4) 0.1480(3) 0.2416(2) 0.0282(6) Uani d P 0.540(3) B 1 C
C6D' 0.6180(4) 0.1408(3) 0.2662(3) 0.0284(7) Uani d P 0.460(3) B 2 C
C7L' 0.4077(5) 0.2290(2) 0.2348(2) 0.0250(6) Uani d P 0.540(3) B 1 C
C7D' 0.3090(6) 0.2278(3) 0.2299(3) 0.0260(7) Uani d P 0.460(3) B 2 C
C8L' 0.3969(2) 0.33838(12) 0.13094(12) 0.0334(3) Uani d . 1 . . C
C9L' 0.6179(4) 0.2133(3) 0.2487(3) 0.0350(7) Uani d P 0.540(3) B 1 C
C9D' 0.0975(5) 0.2152(5) 0.2236(4) 0.0442(10) Uani d P 0.460(3) B 2 C
C10L' 0.4241(3) 0.06529(13) 0.12917(13) 0.0519(5) Uani d . 1 . . C
H2L' 0.3420 -0.0068 0.0450 0.080 Uiso calc PR 0.50 B 1 H
H3L' 0.6125 0.0318 0.0282 0.075 Uiso calc PR 0.50 B 1 H
H3LA 0.1473 0.0787 0.4912 0.050 Uiso calc PR 0.540(3) B 1 H
H3LB 0.3750 0.0964 0.4803 0.050 Uiso calc PR 0.540(3) B 1 H
H3LC 0.3591 0.0792 0.4885 0.050 Uiso d PR 0.460(3) B 2 H
H3LD 0.1419 0.0934 0.4799 0.050 Uiso d PR 0.460(3) B 2 H
H4L 0.2864 0.2927 0.3857 0.035 Uiso calc PR 0.540(3) B 1 H
H4DA 0.2587 0.2927 0.3830 0.038 Uiso calc PR 0.460(3) B 2 H
H5LA 0.0279 0.3104 0.2815 0.037 Uiso calc PR 0.540(3) B 1 H
H5LB -0.0365 0.1959 0.3958 0.037 Uiso calc PR 0.540(3) B 1 H
H5DA 0.5822 0.1921 0.4226 0.042 Uiso calc PR 0.460(3) B 2 H
H5DB 0.6073 0.3051 0.3048 0.042 Uiso calc PR 0.460(3) B 2 H
H6LA 0.0637 0.1910 0.1639 0.034 Uiso calc PR 0.540(3) B 1 H
H6LB 0.0118 0.0757 0.2787 0.034 Uiso calc PR 0.540(3) B 1 H
H6DA 0.7137 0.1813 0.1936 0.034 Uiso calc PR 0.460(3) B 2 H
H6DB 0.6763 0.0678 0.3107 0.034 Uiso calc PR 0.460(3) B 2 H
H8LA 0.2631 0.3496 0.1209 0.050 Uiso calc PR 0.540(3) B 1 H
H8LB 0.4803 0.3279 0.0588 0.050 Uiso calc PR 0.540(3) B 1 H
H8LC 0.4403 0.4082 0.1459 0.050 Uiso calc PR 0.540(3) B 1 H
H8LD 0.3810 0.3331 0.0564 0.050 Uiso d PR 0.460(3) B 2 H
H8LE 0.5322 0.3435 0.1291 0.050 Uiso d PR 0.460(3) B 2 H
H8LF 0.3328 0.4079 0.1452 0.050 Uiso d PR 0.460(3) B 2 H
H9LA 0.6272 0.1429 0.3156 0.053 Uiso calc PR 0.540(3) B 1 H
H9LB 0.6604 0.2837 0.2632 0.053 Uiso calc PR 0.540(3) B 1 H
H9LC 0.7005 0.2033 0.1761 0.053 Uiso calc PR 0.540(3) B 1 H
H9DA 0.0389 0.1447 0.2866 0.066 Uiso calc PR 0.460(3) B 2 H
H9DB 0.0933 0.2070 0.1465 0.066 Uiso calc PR 0.460(3) B 2 H
H9DC 0.0256 0.2859 0.2338 0.066 Uiso calc PR 0.460(3) B 2 H

loop_
_atom_site_aniso_label
_atom_site_aniso_U_11
_atom_site_aniso_U_22
_atom_site_aniso_U_33
_atom_site_aniso_U_12
_atom_site_aniso_U_13
_atom_site_aniso_U_23
O1D 0.047(2) 0.0477(15) 0.0329(13) 0.0264(18) -0.0161(12) -0.0204(10)
O1L 0.054(8) 0.074(9) 0.080(11) 0.007(5) -0.015(6) -0.037(7)
O2D 0.041(3) 0.056(2) 0.036(3) 0.004(2) -0.0046(19) -0.0214(19)
O3D 0.051(2) 0.0390(17) 0.026(2) -0.0031(16) 0.0023(15) -0.0170(14)
O2L 0.071(3) 0.061(3) 0.049(3) 0.0174(19) -0.0202(19) -0.040(2)
O3L 0.046(3) 0.067(3) 0.045(3) 0.010(2) -0.0133(18) -0.042(2)
C1D 0.0302(9) 0.0272(10) 0.0194(9) 0.0034(8) -0.0026(7) -0.0120(8)
C1L 0.031(3) 0.027(3) 0.018(3) -0.004(2) -0.002(2) -0.008(2)
C2D 0.0404(7) 0.0364(7) 0.0266(6) 0.0076(6) -0.0089(5) -0.0156(5)
C3D 0.057(2) 0.055(2) 0.0315(16) 0.0247(15) -0.0203(14) -0.0277(14)
C3L 0.049(5) 0.036(5) 0.033(5) -0.002(3) -0.012(4) -0.019(4)
C4D 0.0423(7) 0.0404(7) 0.0275(6) 0.0113(6) -0.0088(6) -0.0228(6)
C5D 0.0506(12) 0.0359(10) 0.0472(11) 0.0072(8) -0.0161(9) -0.0285(9)
C5L 0.037(3) 0.041(3) 0.022(3) -0.004(2) 0.003(2) -0.015(2)
C6D 0.0379(13) 0.0297(13) 0.0366(12) -0.0004(9) -0.0054(9) -0.0177(10)
C6L 0.031(3) 0.038(3) 0.025(3) 0.001(3) 0.000(3) -0.018(2)
C7D 0.0321(9) 0.0323(9) 0.0201(8) 0.0052(8) -0.0020(7) -0.0128(7)
C7L 0.030(3) 0.028(3) 0.023(3) -0.003(2) 0.001(2) -0.012(2)
C8D 0.0427(8) 0.0435(8) 0.0366(7) 0.0148(6) -0.0150(6) -0.0219(6)
C9D 0.0436(14) 0.0412(12) 0.0277(10) -0.0005(11) 0.0071(10) -0.0055(8)
C9L 0.032(4) 0.025(4) 0.036(4) -0.009(3) 0.003(3) -0.009(3)
C10D 0.0441(8) 0.0457(9) 0.0426(9) 0.0201(7) -0.0206(7) -0.0315(7)
O1L' 0.077(3) 0.033(3) 0.033(3) 0.023(3) -0.013(2) -0.009(2)
O1D' 0.090(5) 0.027(3) 0.032(3) -0.018(3) 0.002(3) -0.013(2)
O2L' 0.0498(7) 0.0451(7) 0.0582(8) 0.0031(5) 0.0052(6) -0.0182(6)
O3L' 0.0659(8) 0.0452(7) 0.0433(6) -0.0095(6) -0.0184(6) -0.0122(5)
C1L' 0.0247(14) 0.0257(11) 0.0219(11) 0.0046(9) -0.0053(9) -0.0133(8)
C1D' 0.0222(16) 0.0268(13) 0.0210(12) 0.0030(10) -0.0062(10) -0.0114(10)
C2L' 0.0341(7) 0.0315(7) 0.0240(6) 0.0020(5) -0.0046(5) -0.0115(5)
C3L' 0.0626(10) 0.0380(8) 0.0246(7) 0.0028(7) -0.0041(6) -0.0153(6)
C4L' 0.035(3) 0.0327(16) 0.0264(16) 0.008(2) -0.007(2) -0.0181(12)
C4D' 0.045(4) 0.0310(19) 0.0255(18) 0.008(3) -0.009(3) -0.0176(14)
C5L' 0.0272(12) 0.0389(13) 0.0308(12) 0.0089(9) -0.0029(9) -0.0198(10)
C5D' 0.0455(17) 0.0355(16) 0.0353(16) 0.0061(13) -0.0208(13) -0.0210(13)
C6L' 0.0218(12) 0.0381(16) 0.0302(13) 0.0049(12) -0.0048(9) -0.0197(12)
C6D' 0.0277(14) 0.0299(17) 0.0354(15) 0.0067(12) -0.0132(11) -0.0180(13)
C7L' 0.0231(14) 0.0287(12) 0.0280(12) 0.0031(10) -0.0066(11) -0.0152(9)
C7D' 0.0264(17) 0.0307(15) 0.0256(14) 0.0074(13) -0.0076(13) -0.0151(11)
C8L' 0.0448(8) 0.0282(6) 0.0291(6) 0.0045(5) -0.0091(6) -0.0112(5)
C9L' 0.0232(12) 0.048(2) 0.0441(15) 0.0041(12) -0.0117(10) -0.0263(14)
C9D' 0.0291(17) 0.059(3) 0.060(2) 0.0193(19) -0.0194(16) -0.036(2)
C10L' 0.1058(16) 0.0205(6) 0.0220(7) -0.0028(8) 0.0059(8) -0.0095(5)

loop_
_atom_type_symbol
_atom_type_description
_atom_type_scat_dispersion_real
_atom_type_scat_dispersion_imag
_atom_type_scat_source
C C 0.0033 0.0016 'International Tables Vol C Tables 4.2.6.8 and 6.1.1.4'
H H 0.0000 0.0000 'International Tables Vol C Tables 4.2.6.8 and 6.1.1.4'
O O 0.0106 0.0060 'International Tables Vol C Tables 4.2.6.8 and 6.1.1.4'

loop_
_geom_angle_atom_site_label_1
_geom_angle_atom_site_label_2
_geom_angle_atom_site_label_3
_geom_angle
_geom_angle_publ_flag
C10D C1D C2D 112.23(14) ?
C10D C1D C7D 117.75(16) ?
C2D C1D C7D 101.45(14) ?
C10D C1D C6D 117.20(18) ?
C2D C1D C6D 102.30(16) ?
C7D C1D C6D 103.69(16) ?
C2D C1L C7L 103.4(4) ?
C2D C1L C6L 99.6(4) ?
C7L C1L C6L 104.8(5) ?
C2D C1L C10D 110.0(4) ?
C7L C1L C10D 105.8(5) ?
C6L C1L C10D 130.4(5) ?
O1D C2D O1L 10.6(19) ?
O1D C2D C1L 123.1(4) ?
O1L C2D C1L 128.5(12) ?
O1D C2D C3D 127.5(3) ?
O1L C2D C3D 127.4(10) ?
C1L C2D C3D 101.3(3) ?
O1D C2D C1D 127.1(2) ?
O1L C2D C1D 126.4(10) ?
C1L C2D C1D 28.0(3) ?
C3D C2D C1D 105.33(17) ?
O1D C2D C3L 130.0(6) ?
O1L C2D C3L 125.0(13) ?
C1L C2D C3L 106.4(5) ?
C3D C2D C3L 21.9(3) ?
C1D C2D C3L 99.6(5) ?
C2D C3D C4D 102.3(2) ?
C4D C3L C2D 101.1(6) ?
C3D C4D C3L 22.0(3) ?
C3D C4D C7L 109.5(3) ?
C3L C4D C7L 102.7(5) ?
C3D C4D C5D 106.27(19) ?
C3L C4D C5D 84.4(4) ?
C7L C4D C5D 65.5(2) ?
C3D C4D C7D 103.56(17) ?
C3L C4D C7D 111.4(4) ?
C7L C4D C7D 37.4(2) ?
C5D C4D C7D 102.71(12) ?
C3D C4D C5L 81.7(3) ?
C3L C4D C5L 103.5(4) ?
C7L C4D C5L 101.9(3) ?
C5D C4D C5L 166.6(2) ?
C7D C4D C5L 64.5(2) ?
C4D C5D C6D 102.79(15) ?
C6L C5L C4D 103.1(4) ?
C5D C6D C1D 103.07(18) ?
C1L C6L C5L 102.7(5) ?
C8D C7D C9D 110.51(17) ?
C8D C7D C4D 113.45(13) ?
C9D C7D C4D 112.30(15) ?
C8D C7D C1D 112.13(14) ?
C9D C7D C1D 114.46(18) ?
C4D C7D C1D 93.06(13) ?
C9L C7L C4D 112.0(5) ?
C9L C7L C1L 115.6(6) ?
C4D C7L C1L 94.7(4) ?
C9L C7L C8D 115.2(5) ?
C4D C7L C8D 108.8(3) ?
C1L C7L C8D 108.5(4) ?
C7D C8D C7L 36.4(2) ?
O2D C10D O2L 124.5(6) ?
O2D C10D O3D 122.9(5) ?
O2L C10D O3D 21.1(3) ?
O2D C10D O3L 15.6(7) ?
O2L C10D O3L 125.2(5) ?
O3D C10D O3L 117.1(5) ?
O2D C10D C1D 120.5(5) y
O2L C10D C1D 110.6(4) ?
O3D C10D C1D 116.6(3) y
O3L C10D C1D 124.0(4) ?
O2D C10D C1L 93.6(5) ?
O2L C10D C1L 133.7(4) y
O3D C10D C1L 143.4(4) ?
O3L C10D C1L 98.8(5) y
C1D C10D C1L 26.9(2) ?
C10L' C1L' C2L' 110.03(16) ?
C10L' C1L' C7L' 114.9(2) ?
C2L' C1L' C7L' 101.20(19) ?
C10L' C1L' C6L' 122.3(2) ?
C2L' C1L' C6L' 102.51(18) ?
C7L' C1L' C6L' 103.3(2) ?
C2L' C1D' C6D' 103.6(2) ?
C2L' C1D' C10L' 111.05(19) ?
C6D' C1D' C10L' 123.9(2) ?
C2L' C1D' C7D' 101.3(2) ?
C6D' C1D' C7D' 102.8(3) ?
C10L' C1D' C7D' 111.7(2) ?
O1D' C2L' O1L' 10.3(13) ?
O1D' C2L' C1D' 128.3(7) ?
O1L' C2L' C1D' 121.1(6) ?
O1D' C2L' C3L' 126.0(7) ?
O1L' C2L' C3L' 130.0(5) ?
C1D' C2L' C3L' 104.46(14) ?
O1D' C2L' C1L' 126.2(6) ?
O1L' C2L' C1L' 125.2(5) ?
C1D' C2L' C1L' 31.73(12) ?
C3L' C2L' C1L' 104.20(12) ?
C4D' C3L' C4L' 17.3(3) ?
C4D' C3L' C2L' 103.4(4) ?
C4L' C3L' C2L' 103.5(3) ?
C3L' C4L' C5L' 102.1(5) ?
C3L' C4L' C7L' 105.0(4) ?
C5L' C4L' C7L' 103.5(5) ?
C3L' C4D' C5D' 100.5(5) ?
C3L' C4D' C7D' 105.7(5) ?
C5D' C4D' C7D' 102.7(5) ?
C4L' C5L' C6L' 102.9(3) ?
C4D' C5D' C6D' 102.6(4) ?
C5L' C6L' C1L' 103.44(19) ?
C1D' C6D' C5D' 103.6(2) ?
C8L' C7L' C9L' 108.5(2) ?
C8L' C7L' C4L' 114.7(3) ?
C9L' C7L' C4L' 112.2(3) ?
C8L' C7L' C1L' 113.4(2) ?
C9L' C7L' C1L' 114.5(3) ?
C4L' C7L' C1L' 93.1(3) ?
C8L' C7D' C9D' 108.4(3) ?
C8L' C7D' C4D' 113.6(4) ?
C9D' C7D' C4D' 112.1(4) ?
C8L' C7D' C1D' 115.2(3) ?
C9D' C7D' C1D' 113.7(3) ?
C4D' C7D' C1D' 93.3(4) ?
C7L' C8L' C7D' 27.24(12) ?
O3L' C10L' O2L' 123.58(13) ?
O3L' C10L' C1L' 132.46(19) y
O2L' C10L' C1L' 103.78(19) y
O3L' C10L' C1D' 102.8(2) y
O2L' C10L' C1D' 133.3(2) y
C1L' C10L' C1D' 31.30(12) ?

loop_
_geom_bond_atom_site_label_1
_geom_bond_atom_site_label_2
_geom_bond_site_symmetry_2
_geom_bond_distance
_geom_bond_publ_flag
O1D C2D . 1.195(5) y
O1L C2D . 1.26(2) y
O2D C10D . 1.189(10) y
O3D C10D . 1.288(6) y
O2L C10D . 1.194(8) y
O3L C10D . 1.350(10) y
C1D C10D . 1.505(2) ?
C1D C2D . 1.542(2) ?
C1D C7D . 1.562(3) ?
C1D C6D . 1.562(3) ?
C1L C2D . 1.477(6) ?
C1L C7L . 1.542(9) ?
C1L C6L . 1.552(10) ?
C1L C10D . 1.610(6) ?
C2D C3D . 1.528(4) ?
C2D C3L . 1.551(12) ?
C3D C4D . 1.532(4) ?
C3L C4D . 1.536(13) ?
C4D C7L . 1.538(5) ?
C4D C5D . 1.553(3) ?
C4D C7D . 1.555(2) ?
C4D C5L . 1.593(6) ?
C5D C6D . 1.562(3) ?
C5L C6L . 1.564(8) ?
C7D C8D . 1.529(2) ?
C7D C9D . 1.529(3) ?
C7L C9L . 1.508(9) ?
C7L C8D . 1.633(6) ?
O1L' C2L' . 1.216(8) y
O1D' C2L' . 1.183(9) y
O2L' C10L' . 1.255(2) y
O3L' C10L' . 1.245(2) y
C1L' C10L' . 1.547(2) ?
C1L' C2L' . 1.549(3) ?
C1L' C7L' . 1.559(4) ?
C1L' C6L' . 1.565(4) ?
C1D' C2L' . 1.516(3) ?
C1D' C6D' . 1.556(4) ?
C1D' C10L' . 1.561(3) ?
C1D' C7D' . 1.563(4) ?
C2L' C3L' . 1.5239(18) ?
C3L' C4D' . 1.511(10) ?
C3L' C4L' . 1.517(9) ?
C4L' C5L' . 1.538(5) ?
C4L' C7L' . 1.559(8) ?
C4D' C5D' . 1.547(7) ?
C4D' C7D' . 1.551(9) ?
C5L' C6L' . 1.554(4) ?
C5D' C6D' . 1.560(4) ?
C7L' C8L' . 1.517(3) ?
C7L' C9L' . 1.532(4) ?
C7D' C8L' . 1.529(3) ?
C7D' C9D' . 1.538(6) ?

loop_
_geom_torsion_atom_site_label_1
_geom_torsion_atom_site_label_2
_geom_torsion_atom_site_label_3
_geom_torsion_atom_site_label_4
_geom_torsion
C7L C1L C2D O1D -157.5(5)
C6L C1L C2D O1D 94.7(6)
C10D C1L C2D O1D -44.8(7)
C7L C1L C2D O1L -146.3(18)
C6L C1L C2D O1L 105.9(18)
C10D C1L C2D O1L -33.6(18)
C7L C1L C2D C3D 51.9(5)
C6L C1L C2D C3D -56.0(4)
C10D C1L C2D C3D 164.5(4)
C7L C1L C2D C1D -49.5(5)
C6L C1L C2D C1D -157.4(7)
C10D C1L C2D C1D 63.1(5)
C7L C1L C2D C3L 30.0(6)
C6L C1L C2D C3L -77.9(5)
C10D C1L C2D C3L 142.6(5)
C10D C1D C2D O1D 16.4(6)
C7D C1D C2D O1D 142.9(6)
C6D C1D C2D O1D -110.1(6)
C10D C1D C2D O1L 29.5(18)
C7D C1D C2D O1L 156.1(18)
C6D C1D C2D O1L -96.9(18)
C10D C1D C2D C1L -75.7(5)
C7D C1D C2D C1L 50.9(5)
C6D C1D C2D C1L 157.9(5)
C10D C1D C2D C3D -160.9(2)
C7D C1D C2D C3D -34.3(2)
C6D C1D C2D C3D 72.6(2)
C10D C1D C2D C3L 177.4(4)
C7D C1D C2D C3L -56.0(4)
C6D C1D C2D C3L 51.0(4)
O1D C2D C3D C4D -177.7(6)
O1L C2D C3D C4D 169.0(18)
C1L C2D C3D C4D -28.8(4)
C1D C2D C3D C4D -0.4(3)
C3L C2D C3D C4D 77.0(15)
O1D C2D C3L C4D -167.9(6)
O1L C2D C3L C4D -179.6(16)
C1L C2D C3L C4D 4.0(6)
C3D C2D C3L C4D -75.5(14)
C1D C2D C3L C4D 31.9(5)
C2D C3D C4D C3L -78.5(14)
C2D C3D C4D C7L -3.1(4)
C2D C3D C4D C5D -72.3(2)
C2D C3D C4D C7D 35.5(3)
C2D C3D C4D C5L 96.7(3)
C2D C3L C4D C3D 74.1(12)
C2D C3L C4D C7L -36.6(6)
C2D C3L C4D C5D -100.0(5)
C2D C3L C4D C7D 1.5(6)
C2D C3L C4D C5L 69.1(5)
C3D C4D C5D C6D 69.8(2)
C3L C4D C5D C6D 72.1(5)
C7L C4D C5D C6D -34.6(3)
C7D C4D C5D C6D -38.68(18)
C5L C4D C5D C6D -55.4(11)
C3D C4D C5L C6L -72.0(4)
C3L C4D C5L C6L -70.2(6)
C7L C4D C5L C6L 36.2(5)
C5D C4D C5L C6L 55.4(13)
C7D C4D C5L C6L 37.4(4)
C4D C5D C6D C1D 4.3(2)
C10D C1D C6D C5D 162.85(16)
C2D C1D C6D C5D -73.96(18)
C7D C1D C6D C5D 31.2(2)
C2D C1L C6L C5L 75.2(5)
C7L C1L C6L C5L -31.5(6)
C10D C1L C6L C5L -158.0(5)
C4D C5L C6L C1L -2.9(6)
C3D C4D C7D C8D -170.54(18)
C3L C4D C7D C8D -149.0(4)
C7L C4D C7D C8D -66.1(4)
C5D C4D C7D C8D -60.07(17)
C5L C4D C7D C8D 115.7(3)
C3D C4D C7D C9D 63.2(2)
C3L C4D C7D C9D 84.8(4)
C7L C4D C7D C9D 167.6(4)
C5D C4D C7D C9D 173.72(17)
C5L C4D C7D C9D -10.5(3)
C3D C4D C7D C1D -54.8(2)
C3L C4D C7D C1D -33.3(4)
C7L C4D C7D C1D 49.6(4)
C5D C4D C7D C1D 55.68(15)
C5L C4D C7D C1D -128.5(3)
C10D C1D C7D C8D -67.2(2)
C2D C1D C7D C8D 169.90(14)
C6D C1D C7D C8D 64.06(18)
C10D C1D C7D C9D 59.7(2)
C2D C1D C7D C9D -63.20(19)
C6D C1D C7D C9D -169.04(17)
C10D C1D C7D C4D 175.90(16)
C2D C1D C7D C4D 53.03(15)
C6D C1D C7D C4D -52.82(16)
C3D C4D C7L C9L -88.4(5)
C3L C4D C7L C9L -66.6(6)
C5D C4D C7L C9L 11.1(4)
C7D C4D C7L C9L -175.4(7)
C5L C4D C7L C9L -173.7(5)
C3D C4D C7L C1L 31.7(5)
C3L C4D C7L C1L 53.5(5)
C5D C4D C7L C1L 131.2(4)
C7D C4D C7L C1L -55.3(4)
C5L C4D C7L C1L -53.5(4)
C3D C4D C7L C8D 143.1(3)
C3L C4D C7L C8D 164.8(4)
C5D C4D C7L C8D -117.4(3)
C7D C4D C7L C8D 56.1(3)
C5L C4D C7L C8D 57.8(4)
C2D C1L C7L C9L 66.4(6)
C6L C1L C7L C9L 170.3(5)
C10D C1L C7L C9L -49.2(7)
C2D C1L C7L C4D -50.8(5)
C6L C1L C7L C4D 53.2(5)
C10D C1L C7L C4D -166.4(3)
C2D C1L C7L C8D -162.4(3)
C6L C1L C7L C8D -58.4(5)
C10D C1L C7L C8D 82.0(5)
C9D C7D C8D C7L -170.9(4)
C4D C7D C8D C7L 61.9(3)
C1D C7D C8D C7L -41.9(3)
C9L C7L C8D C7D 173.5(6)
C4D C7L C8D C7D -59.8(3)
C1L C7L C8D C7D 42.1(4)
C2D C1D C10D O2D 71.7(5)
C7D C1D C10D O2D -45.5(5)
C6D C1D C10D O2D -170.3(5)
C2D C1D C10D O2L -85.7(3)
C7D C1D C10D O2L 157.1(3)
C6D C1D C10D O2L 32.3(3)
C2D C1D C10D O3D -107.8(3)
C7D C1D C10D O3D 135.0(3)
C6D C1D C10D O3D 10.1(3)
C2D C1D C10D O3L 89.8(5)
C7D C1D C10D O3L -27.5(5)
C6D C1D C10D O3L -152.3(5)
C2D C1D C10D C1L 67.0(5)
C7D C1D C10D C1L -50.2(5)
C6D C1D C10D C1L -175.0(6)
C2D C1L C10D O2D 112.9(6)
C7L C1L C10D O2D -136.0(6)
C6L C1L C10D O2D -9.9(7)
C2D C1L C10D O2L -34.7(8)
C7L C1L C10D O2L 76.3(6)
C6L C1L C10D O2L -157.6(6)
C2D C1L C10D O3D -63.4(7)
C7L C1L C10D O3D 47.6(7)
C6L C1L C10D O3D 173.7(6)
C2D C1L C10D O3L 127.7(5)
C7L C1L C10D O3L -121.2(5)
C6L C1L C10D O3L 4.9(7)
C2D C1L C10D C1D -71.2(5)
C7L C1L C10D C1D 39.9(4)
C6L C1L C10D C1D 166.0(10)
C6D' C1D' C2L' O1D' -102.2(8)
C10L' C1D' C2L' O1D' 32.9(8)
C7D' C1D' C2L' O1D' 151.5(8)
C6D' C1D' C2L' O1L' -93.3(6)
C10L' C1D' C2L' O1L' 41.8(6)
C7D' C1D' C2L' O1L' 160.5(6)
C6D' C1D' C2L' C3L' 65.3(2)
C10L' C1D' C2L' C3L' -159.64(19)
C7D' C1D' C2L' C3L' -41.0(3)
C6D' C1D' C2L' C1L' 159.0(3)
C10L' C1D' C2L' C1L' -65.9(3)
C7D' C1D' C2L' C1L' 52.7(3)
C10L' C1L' C2L' O1D' -39.9(9)
C7L' C1L' C2L' O1D' -161.9(9)
C6L' C1L' C2L' O1D' 91.6(9)
C10L' C1L' C2L' O1L' -27.3(7)
C7L' C1L' C2L' O1L' -149.3(7)
C6L' C1L' C2L' O1L' 104.2(7)
C10L' C1L' C2L' C1D' 66.2(3)
C7L' C1L' C2L' C1D' -55.8(3)
C6L' C1L' C2L' C1D' -162.3(3)
C10L' C1L' C2L' C3L' 160.81(18)
C7L' C1L' C2L' C3L' 38.8(2)
C6L' C1L' C2L' C3L' -67.69(19)
O1D' C2L' C3L' C4D' 177.2(8)
O1L' C2L' C3L' C4D' 165.3(7)
C1D' C2L' C3L' C4D' 9.3(3)
C1L' C2L' C3L' C4D' -23.4(3)
O1D' C2L' C3L' C4L' -165.0(8)
O1L' C2L' C3L' C4L' -177.0(7)
C1D' C2L' C3L' C4L' 27.1(3)
C1L' C2L' C3L' C4L' -5.7(2)
C4D' C3L' C4L' C5L' 170(2)
C2L' C3L' C4L' C5L' 77.9(4)
C4D' C3L' C4L' C7L' 61.9(19)
C2L' C3L' C4L' C7L' -29.8(4)
C4L' C3L' C4D' C5D' -173(2)
C2L' C3L' C4D' C5D' -80.3(4)
C4L' C3L' C4D' C7D' -66.4(19)
C2L' C3L' C4D' C7D' 26.2(4)
C3L' C4L' C5L' C6L' -71.4(4)
C7L' C4L' C5L' C6L' 37.5(5)
C3L' C4D' C5D' C6D' 70.9(5)
C7D' C4D' C5D' C6D' -38.0(6)
C4L' C5L' C6L' C1L' -3.2(4)
C10L' C1L' C6L' C5L' -163.3(2)
C2L' C1L' C6L' C5L' 73.0(2)
C7L' C1L' C6L' C5L' -31.9(3)
C2L' C1D' C6D' C5D' -72.9(3)
C10L' C1D' C6D' C5D' 159.6(2)
C7D' C1D' C6D' C5D' 32.2(3)
C4D' C5D' C6D' C1D' 3.2(5)
C3L' C4L' C7L' C8L' 169.2(2)
C5L' C4L' C7L' C8L' 62.5(5)
C3L' C4L' C7L' C9L' -66.4(4)
C5L' C4L' C7L' C9L' -173.1(3)
C3L' C4L' C7L' C1L' 51.7(4)
C5L' C4L' C7L' C1L' -55.0(5)
C10L' C1L' C7L' C8L' 69.3(3)
C2L' C1L' C7L' C8L' -172.22(18)
C6L' C1L' C7L' C8L' -66.3(2)
C10L' C1L' C7L' C9L' -56.0(3)
C2L' C1L' C7L' C9L' 62.5(2)
C6L' C1L' C7L' C9L' 168.4(2)
C10L' C1L' C7L' C4L' -172.1(3)
C2L' C1L' C7L' C4L' -53.6(3)
C6L' C1L' C7L' C4L' 52.3(3)
C3L' C4D' C7D' C8L' -168.4(3)
C5D' C4D' C7D' C8L' -63.5(6)
C3L' C4D' C7D' C9D' 68.3(5)
C5D' C4D' C7D' C9D' 173.1(4)
C3L' C4D' C7D' C1D' -49.0(4)
C5D' C4D' C7D' C1D' 55.9(5)
C2L' C1D' C7D' C8L' 171.7(2)
C6D' C1D' C7D' C8L' 64.8(3)
C10L' C1D' C7D' C8L' -70.1(4)
C2L' C1D' C7D' C9D' -62.3(3)
C6D' C1D' C7D' C9D' -169.2(3)
C10L' C1D' C7D' C9D' 55.9(3)
C2L' C1D' C7D' C4D' 53.6(4)
C6D' C1D' C7D' C4D' -53.3(4)
C10L' C1D' C7D' C4D' 171.8(4)
C9L' C7L' C8L' C7D' 174.7(4)
C4L' C7L' C8L' C7D' -58.9(4)
C1L' C7L' C8L' C7D' 46.3(3)
C9D' C7D' C8L' C7L' -178.0(4)
C4D' C7D' C8L' C7L' 56.6(4)
C1D' C7D' C8L' C7L' -49.4(3)
C2L' C1L' C10L' O3L' -85.8(2)
C7L' C1L' C10L' O3L' 27.6(3)
C6L' C1L' C10L' O3L' 154.0(2)
C2L' C1L' C10L' O2L' 99.0(2)
C7L' C1L' C10L' O2L' -147.6(2)
C6L' C1L' C10L' O2L' -21.2(3)
C2L' C1L' C10L' C1D' -64.1(3)
C7L' C1L' C10L' C1D' 49.3(3)
C6L' C1L' C10L' C1D' 175.7(4)
C2L' C1D' C10L' O3L' -128.5(2)
C6D' C1D' C10L' O3L' -4.3(3)
C7D' C1D' C10L' O3L' 119.3(3)
C2L' C1D' C10L' O2L' 44.9(3)
C6D' C1D' C10L' O2L' 169.1(2)
C7D' C1D' C10L' O2L' -67.3(3)
C2L' C1D' C10L' C1L' 67.7(3)
C6D' C1D' C10L' C1L' -168.1(4)
C7D' C1D' C10L' C1L' -44.5(3)
